data_1555799
loop_
_publ_author_name
'Jia, Feng-Cheng'
'Xu, Cheng'
'Zhou, Zhi-Wen'
'Cai, Qun'
'Wu, Yan-Dong'
'Wu, An-Xin'

_publ_section_title
;
 Substrates as Electron-Donor Precursors: Synthesis of Naphtho-Fused
 Oxindoles via Benzannulation of 2-Halobenzaldehydes and Indolin-2-ones.
;
_journal_issue 20
_journal_name_full 'Organic letters'
_journal_page_first 5232
_journal_page_last 5235
_journal_paper_doi 10.1021/acs.orglett.6b02515
_journal_volume 18
_journal_year 2016
_chemical_formula_sum 'C15 H9 N O'
_chemical_formula_weight 219.23
_space_group_IT_number 33
_space_group_name_Hall 'P 2c -2n'
_space_group_name_H-M_alt 'P n a 21'
_symmetry_cell_setting orthorhombic
_symmetry_space_group_name_H-M 'P n a 21'
_atom_sites_solution_hydrogens geom
_atom_sites_solution_primary direct
_atom_sites_solution_secondary difmap
_audit_creation_method SHELXL-97
_cell_angle_alpha 90.00
_cell_angle_beta 90.00
_cell_angle_gamma 90.00
_cell_formula_units_Z 8
_cell_length_a 14.933(4)
_cell_length_b 5.3922(15)
_cell_length_c 25.637(7)
_cell_measurement_reflns_used 3676
_cell_measurement_temperature 296(2)
_cell_measurement_theta_max 31.04
_cell_measurement_theta_min 2.84
_cell_volume 2064.3(10)
_computing_cell_refinement 'Bruker SAINT'
_computing_data_collection 'Bruker APEX2'
_computing_data_reduction 'Bruker SAINT'
_computing_molecular_graphics 'Bruker SHELXTL'
_computing_publication_material 'Bruker SHELXTL'
_computing_structure_refinement 'SHELXL-97 (Sheldrick, 1997)'
_computing_structure_solution 'SHELXS-97 (Sheldrick, 1990)'
_diffrn_ambient_temperature 296(2)
_diffrn_measured_fraction_theta_full 0.994
_diffrn_measured_fraction_theta_max 0.994
_diffrn_measurement_device_type 'Bruker APEX-II CCD'
_diffrn_measurement_method '\f and \w scans'
_diffrn_radiation_monochromator graphite
_diffrn_radiation_source 'fine-focus sealed tube'
_diffrn_radiation_type MoK\a
_diffrn_radiation_wavelength 0.71073
_diffrn_reflns_av_R_equivalents 0.0375
_diffrn_reflns_av_sigmaI/netI 0.0419
_diffrn_reflns_limit_h_max 21
_diffrn_reflns_limit_h_min -21
_diffrn_reflns_limit_k_max 7
_diffrn_reflns_limit_k_min -7
_diffrn_reflns_limit_l_max 31
_diffrn_reflns_limit_l_min -36
_diffrn_reflns_number 19037
_diffrn_reflns_theta_full 30.00
_diffrn_reflns_theta_max 30.00
_diffrn_reflns_theta_min 1.59
_diffrn_standards_number 0
_exptl_absorpt_coefficient_mu 0.089
_exptl_absorpt_correction_type none
_exptl_crystal_density_diffrn 1.411
_exptl_crystal_density_method 'not measured'
_exptl_crystal_description block
_exptl_crystal_F_000 912
_exptl_crystal_size_max 0.20
_exptl_crystal_size_mid 0.20
_exptl_crystal_size_min 0.20
_refine_diff_density_max 0.279
_refine_diff_density_min -0.202
_refine_diff_density_rms 0.049
_refine_ls_abs_structure_details 'Flack H D (1983), Acta Cryst. A39, 876-881'
_refine_ls_abs_structure_Flack 2(3)
_refine_ls_extinction_method none
_refine_ls_goodness_of_fit_ref 0.995
_refine_ls_hydrogen_treatment mixed
_refine_ls_matrix_type full
_refine_ls_number_parameters 313
_refine_ls_number_reflns 5354
_refine_ls_number_restraints 3
_refine_ls_restrained_S_all 0.994
_refine_ls_R_factor_all 0.0712
_refine_ls_R_factor_gt 0.0476
_refine_ls_shift/su_max 0.000
_refine_ls_shift/su_mean 0.000
_refine_ls_structure_factor_coef Fsqd
_refine_ls_weighting_details 'calc w=1/[\s^2^(Fo^2^)+(0.0901P)^2^+0.0000P] where P=(Fo^2^+2Fc^2^)/3'
_refine_ls_weighting_scheme calc
_refine_ls_wR_factor_gt 0.1281
_refine_ls_wR_factor_ref 0.1456
_reflns_number_gt 3943
_reflns_number_total 5354
_reflns_threshold_expression >2sigma(I)
_cod_data_source_file ol6b02515_si_001.cif
_cod_data_source_block g:\141014c\work\t
_cod_depositor_comments
;
The following automatic conversions were performed:

data item '_symmetry_cell_setting' value 'Orthorhombic' was changed
to 'orthorhombic' in accordance with the
/home/saulius/struct/COD-crude-data/automatic-downloads/DataCite-retrospective/ACS/depositions/lib/dictionaries/cif_core.dic
dictionary named 'cif_core.dic' version 2.4.2 last updated on
2011-04-26.

Automatic conversion script
Id: cif_fix_values 6909 2019-04-08 15:41:33Z antanas 

2022-05-06
Z value and formula fixed to values more according to usual
chemical conventions.                 miguel
;
_cod_original_formula_sum 'C30 H18 N2 O2'
_cod_original_formula_weight 438.46
_cod_original_formula_units_Z 4
_cod_original_sg_symbol_H-M Pna2(1)
_cod_database_code 1555799

loop_
_symmetry_equiv_pos_as_xyz
'x, y, z'
'-x, -y, z+1/2'
'x+1/2, -y+1/2, z'
'-x+1/2, y+1/2, z+1/2'

loop_
_atom_site_label
_atom_site_type_symbol
_atom_site_fract_x
_atom_site_fract_y
_atom_site_fract_z
_atom_site_U_iso_or_equiv
_atom_site_adp_type
_atom_site_occupancy
_atom_site_symmetry_multiplicity
_atom_site_calc_flag
_atom_site_refinement_flags
C1 C 0.25077(15) 0.3852(5) 0.40239(11) 0.0362(5) Uani 1 1 d .
C2 C 0.17753(14) 0.3729(5) 0.44162(10) 0.0309(5) Uani 1 1 d .
C3 C 0.1069(2) 0.2172(6) 0.44957(16) 0.0336(7) Uani 1 1 d .
H3 H 0.0936 0.0922 0.4258 0.040 Uiso 1 1 calc R
C4 C 0.0536(2) 0.2516(4) 0.49590(15) 0.0306(9) Uani 1 1 d .
C5 C -0.01643(16) 0.0836(5) 0.50690(11) 0.0375(5) Uani 1 1 d .
H5 H -0.0299 -0.0409 0.4831 0.045 Uiso 1 1 calc R
C6 C -0.06450(17) 0.1009(5) 0.55179(12) 0.0417(6) Uani 1 1 d .
H6 H -0.1105 -0.0112 0.5584 0.050 Uiso 1 1 calc R
C7 C -0.0452(2) 0.2846(7) 0.58761(16) 0.0392(8) Uani 1 1 d .
H7 H -0.0781 0.2934 0.6183 0.047 Uiso 1 1 calc R
C8 C 0.02183(16) 0.4551(5) 0.57874(10) 0.0362(5) Uani 1 1 d .
H8 H 0.0328 0.5796 0.6030 0.043 Uiso 1 1 calc R
C9 C 0.07400(14) 0.4409(5) 0.53278(9) 0.0301(5) Uani 1 1 d .
C10 C 0.14794(14) 0.6086(4) 0.52306(9) 0.0300(5) Uani 1 1 d .
C11 C 0.1797(2) 0.8056(7) 0.55413(12) 0.0380(6) Uani 1 1 d .
H11 H 0.1511 0.8444 0.5853 0.046 Uiso 1 1 calc R
C12 C 0.25373(18) 0.9417(5) 0.53810(11) 0.0414(6) Uani 1 1 d .
H12 H 0.2718 1.0756 0.5584 0.050 Uiso 1 1 calc R
C13 C 0.30277(17) 0.8866(5) 0.49258(11) 0.0392(6) Uani 1 1 d .
H13 H 0.3535 0.9764 0.4833 0.047 Uiso 1 1 calc R
C14 C 0.27207(18) 0.6950(6) 0.46279(12) 0.0332(5) Uani 1 1 d .
C15 C 0.19577(14) 0.5629(4) 0.47783(9) 0.0302(5) Uani 1 1 d .
C16 C -0.00342(15) 0.6069(5) 0.35358(11) 0.0367(5) Uani 1 1 d .
C17 C 0.07094(15) 0.6216(5) 0.31494(9) 0.0315(5) Uani 1 1 d .
C18 C 0.1410(2) 0.7786(6) 0.30836(16) 0.0324(7) Uani 1 1 d .
H18 H 0.1539 0.9008 0.3328 0.039 Uiso 1 1 calc R
C19 C 0.1941(2) 0.7493(4) 0.26240(15) 0.0289(8) Uani 1 1 d .
C20 C 0.26404(16) 0.9203(5) 0.25201(11) 0.0350(5) Uani 1 1 d .
H20 H 0.2769 1.0428 0.2764 0.042 Uiso 1 1 calc R
C21 C 0.31346(16) 0.9091(5) 0.20649(11) 0.0382(5) Uani 1 1 d .
H21 H 0.3583 1.0250 0.2002 0.046 Uiso 1 1 calc R
C22 C 0.2956(3) 0.7212(6) 0.16964(17) 0.0412(9) Uani 1 1 d .
H22 H 0.3283 0.7136 0.1388 0.049 Uiso 1 1 calc R
C23 C 0.23006(15) 0.5502(5) 0.17934(10) 0.0337(5) Uani 1 1 d .
H23 H 0.2202 0.4242 0.1553 0.040 Uiso 1 1 calc R
C24 C 0.17719(14) 0.5593(4) 0.22459(9) 0.0274(4) Uani 1 1 d .
C25 C 0.10330(14) 0.3904(4) 0.23331(9) 0.0291(5) Uani 1 1 d .
C26 C 0.0717(2) 0.1932(6) 0.20114(12) 0.0366(6) Uani 1 1 d .
H26 H 0.1015 0.1541 0.1703 0.044 Uiso 1 1 calc R
C27 C -0.00291(17) 0.0610(5) 0.21580(11) 0.0405(6) Uani 1 1 d .
H27 H -0.0218 -0.0679 0.1944 0.049 Uiso 1 1 calc R
C28 C -0.05218(16) 0.1097(5) 0.26136(12) 0.0404(6) Uani 1 1 d .
H28 H -0.1027 0.0175 0.2700 0.048 Uiso 1 1 calc R
C29 C -0.02238(18) 0.2993(6) 0.29237(12) 0.0333(6) Uani 1 1 d .
C30 C 0.05445(14) 0.4330(5) 0.27835(9) 0.0304(5) Uani 1 1 d .
N1 N 0.30293(13) 0.5838(5) 0.41632(9) 0.0399(5) Uani 1 1 d D
N2 N -0.05447(13) 0.4059(4) 0.33843(10) 0.0406(5) Uani 1 1 d D
O1 O 0.26532(19) 0.2456(4) 0.36542(13) 0.0492(9) Uani 1 1 d .
O2 O -0.02005(18) 0.7435(4) 0.39035(13) 0.0495(9) Uani 1 1 d .
H2A H -0.1069(12) 0.383(7) 0.3524(14) 0.059 Uiso 1 1 d D
H1A H 0.3495(16) 0.647(7) 0.4012(14) 0.059 Uiso 1 1 d D

loop_
_atom_site_aniso_label
_atom_site_aniso_U_11
_atom_site_aniso_U_22
_atom_site_aniso_U_33
_atom_site_aniso_U_23
_atom_site_aniso_U_13
_atom_site_aniso_U_12
C1 0.0281(10) 0.0451(14) 0.0355(12) -0.0061(11) 0.0031(9) 0.0007(9)
C2 0.0239(10) 0.0381(13) 0.0306(11) -0.0051(9) 0.0019(8) 0.0023(8)
C3 0.0290(13) 0.0380(14) 0.0339(17) -0.0079(12) 0.0012(11) 0.0011(10)
C4 0.0217(15) 0.040(2) 0.0301(19) -0.0024(8) 0.0055(13) 0.0030(8)
C5 0.0299(10) 0.0377(13) 0.0449(14) -0.0019(11) 0.0016(9) -0.0018(10)
C6 0.0303(11) 0.0439(15) 0.0509(16) 0.0065(12) 0.0046(11) -0.0043(10)
C7 0.0313(15) 0.0530(17) 0.0332(16) 0.0086(13) 0.0089(12) 0.0067(12)
C8 0.0346(11) 0.0436(14) 0.0303(11) -0.0025(11) 0.0039(9) 0.0043(10)
C9 0.0242(9) 0.0352(12) 0.0309(11) -0.0004(9) 0.0004(8) 0.0062(8)
C10 0.0262(10) 0.0331(12) 0.0307(11) -0.0034(9) -0.0020(8) 0.0035(9)
C11 0.0380(14) 0.0428(13) 0.0333(14) -0.0086(15) -0.0001(11) 0.0012(15)
C12 0.0396(12) 0.0387(14) 0.0460(15) -0.0105(11) -0.0083(10) -0.0039(11)
C13 0.0321(12) 0.0412(15) 0.0443(14) 0.0001(11) -0.0008(10) -0.0037(10)
C14 0.0268(11) 0.0371(12) 0.0356(14) -0.0002(14) 0.0001(10) 0.0006(12)
C15 0.0237(9) 0.0341(12) 0.0327(11) -0.0025(9) -0.0003(8) 0.0030(9)
C16 0.0274(10) 0.0499(15) 0.0329(11) -0.0010(10) 0.0037(9) 0.0043(9)
C17 0.0274(10) 0.0389(14) 0.0282(11) -0.0045(10) 0.0027(8) 0.0045(9)
C18 0.0272(13) 0.0390(14) 0.0309(15) -0.0104(11) 0.0007(11) 0.0023(10)
C19 0.0274(16) 0.027(2) 0.032(2) -0.0033(8) -0.0062(14) 0.0027(7)
C20 0.0297(10) 0.0367(13) 0.0386(12) -0.0081(10) 0.0006(9) -0.0036(9)
C21 0.0297(10) 0.0400(14) 0.0450(14) -0.0020(11) 0.0038(10) -0.0040(9)
C22 0.0330(16) 0.0518(19) 0.0388(18) -0.0082(14) 0.0070(13) 0.0000(11)
C23 0.0297(10) 0.0393(13) 0.0320(12) -0.0066(10) 0.0014(8) 0.0012(9)
C24 0.0254(9) 0.0290(11) 0.0279(10) -0.0017(9) -0.0008(7) 0.0025(8)
C25 0.0258(9) 0.0314(12) 0.0301(11) -0.0006(9) -0.0001(8) 0.0025(8)
C26 0.0342(12) 0.0360(12) 0.0397(16) -0.0085(15) 0.0000(11) -0.0008(14)
C27 0.0367(11) 0.0368(14) 0.0479(15) -0.0060(11) -0.0043(11) -0.0031(10)
C28 0.0290(11) 0.0388(14) 0.0535(16) 0.0030(12) -0.0042(10) -0.0061(10)
C29 0.0255(11) 0.0393(12) 0.0350(14) 0.0016(14) 0.0011(10) 0.0015(12)
C30 0.0259(10) 0.0325(12) 0.0328(12) -0.0018(9) -0.0004(8) 0.0025(9)
N1 0.0294(9) 0.0509(14) 0.0395(12) -0.0043(10) 0.0092(8) -0.0057(9)
N2 0.0277(9) 0.0498(13) 0.0445(12) -0.0009(10) 0.0069(8) -0.0031(9)
O1 0.0388(13) 0.064(2) 0.0449(17) -0.0194(9) 0.0143(13) -0.0014(8)
O2 0.0346(13) 0.070(3) 0.0441(17) -0.0175(10) 0.0097(12) 0.0014(8)

loop_
_atom_type_symbol
_atom_type_description
_atom_type_scat_dispersion_real
_atom_type_scat_dispersion_imag
_atom_type_scat_source
C C 0.0033 0.0016 'International Tables Vol C Tables 4.2.6.8 and 6.1.1.4'
H H 0.0000 0.0000 'International Tables Vol C Tables 4.2.6.8 and 6.1.1.4'
N N 0.0061 0.0033 'International Tables Vol C Tables 4.2.6.8 and 6.1.1.4'
O O 0.0106 0.0060 'International Tables Vol C Tables 4.2.6.8 and 6.1.1.4'

loop_
_geom_angle_atom_site_label_1
_geom_angle_atom_site_label_2
_geom_angle_atom_site_label_3
_geom_angle
O1 C1 N1 125.3(2)
O1 C1 C2 128.6(2)
N1 C1 C2 106.0(2)
C3 C2 C15 119.9(2)
C3 C2 C1 134.2(3)
C15 C2 C1 105.7(2)
C2 C3 C4 118.1(3)
C2 C3 H3 121.0
C4 C3 H3 121.0
C5 C4 C9 119.1(3)
C5 C4 C3 119.4(3)
C9 C4 C3 121.4(3)
C6 C5 C4 121.1(3)
C6 C5 H5 119.5
C4 C5 H5 119.5
C5 C6 C7 120.1(3)
C5 C6 H6 119.9
C7 C6 H6 119.9
C8 C7 C6 121.4(3)
C8 C7 H7 119.3
C6 C7 H7 119.3
C7 C8 C9 120.1(3)
C7 C8 H8 120.0
C9 C8 H8 120.0
C8 C9 C4 118.3(2)
C8 C9 C10 122.0(2)
C4 C9 C10 119.7(2)
C15 C10 C11 115.7(2)
C15 C10 C9 115.2(2)
C11 C10 C9 129.0(2)
C12 C11 C10 119.9(3)
C12 C11 H11 120.1
C10 C11 H11 120.1
C11 C12 C13 123.2(2)
C11 C12 H12 118.4
C13 C12 H12 118.4
C14 C13 C12 116.6(2)
C14 C13 H13 121.7
C12 C13 H13 121.7
C13 C14 C15 120.4(3)
C13 C14 N1 133.2(3)
C15 C14 N1 106.4(2)
C10 C15 C14 124.1(2)
C10 C15 C2 125.6(2)
C14 C15 C2 110.3(2)
O2 C16 N2 125.3(2)
O2 C16 C17 129.2(3)
N2 C16 C17 105.4(2)
C18 C17 C30 120.3(2)
C18 C17 C16 133.7(3)
C30 C17 C16 105.9(2)
C17 C18 C19 117.5(3)
C17 C18 H18 121.3
C19 C18 H18 121.3
C20 C19 C18 119.4(3)
C20 C19 C24 117.9(3)
C18 C19 C24 122.6(3)
C21 C20 C19 121.6(3)
C21 C20 H20 119.2
C19 C20 H20 119.2
C20 C21 C22 119.7(3)
C20 C21 H21 120.1
C22 C21 H21 120.1
C23 C22 C21 119.9(3)
C23 C22 H22 120.1
C21 C22 H22 120.1
C22 C23 C24 121.9(3)
C22 C23 H23 119.0
C24 C23 H23 119.0
C23 C24 C19 119.0(2)
C23 C24 C25 122.3(2)
C19 C24 C25 118.7(2)
C30 C25 C26 115.6(2)
C30 C25 C24 115.2(2)
C26 C25 C24 129.2(2)
C27 C26 C25 119.8(3)
C27 C26 H26 120.1
C25 C26 H26 120.1
C26 C27 C28 123.7(3)
C26 C27 H27 118.2
C28 C27 H27 118.2
C29 C28 C27 116.9(2)
C29 C28 H28 121.6
C27 C28 H28 121.6
C28 C29 N2 133.3(3)
C28 C29 C30 120.1(3)
N2 C29 C30 106.6(2)
C25 C30 C29 124.0(2)
C25 C30 C17 125.7(2)
C29 C30 C17 110.1(2)
C1 N1 C14 111.5(2)
C1 N1 H1A 130(3)
C14 N1 H1A 118(3)
C16 N2 C29 111.8(2)
C16 N2 H2A 120(3)
C29 N2 H2A 127(3)

loop_
_geom_bond_atom_site_label_1
_geom_bond_atom_site_label_2
_geom_bond_distance
C1 O1 1.230(4)
C1 N1 1.371(3)
C1 C2 1.487(3)
C2 C3 1.363(4)
C2 C15 1.409(3)
C3 C4 1.442(5)
C3 H3 0.9300
C4 C5 1.412(4)
C4 C9 1.424(4)
C5 C6 1.360(4)
C5 H5 0.9300
C6 C7 1.381(5)
C6 H6 0.9300
C7 C8 1.378(4)
C7 H7 0.9300
C8 C9 1.415(3)
C8 H8 0.9300
C9 C10 1.449(3)
C10 C15 1.384(3)
C10 C11 1.410(4)
C11 C12 1.389(4)
C11 H11 0.9300
C12 C13 1.409(4)
C12 H12 0.9300
C13 C14 1.364(4)
C13 H13 0.9300
C14 C15 1.398(4)
C14 N1 1.411(4)
C16 O2 1.222(4)
C16 N2 1.381(4)
C16 C17 1.490(3)
C17 C18 1.356(4)
C17 C30 1.405(3)
C18 C19 1.429(5)
C18 H18 0.9300
C19 C20 1.418(4)
C19 C24 1.433(4)
C20 C21 1.382(4)
C20 H20 0.9300
C21 C22 1.411(5)
C21 H21 0.9300
C22 C23 1.367(4)
C22 H22 0.9300
C23 C24 1.404(3)
C23 H23 0.9300
C24 C25 1.448(3)
C25 C30 1.385(3)
C25 C26 1.426(4)
C26 C27 1.375(4)
C26 H26 0.9300
C27 C28 1.405(4)
C27 H27 0.9300
C28 C29 1.369(4)
C28 H28 0.9300
C29 N2 1.398(4)
C29 C30 1.402(4)
N1 H1A 0.868(10)
N2 H2A 0.871(10)

loop_
_geom_hbond_atom_site_label_D
_geom_hbond_atom_site_label_H
_geom_hbond_atom_site_label_A
_geom_hbond_distance_DH
_geom_hbond_distance_HA
_geom_hbond_distance_DA
_geom_hbond_angle_DHA
_geom_hbond_site_symmetry_A
N2 H2A O1 0.871(10) 2.057(16) 2.896(3) 162(4) 3_455
N1 H1A O2 0.868(10) 2.053(17) 2.881(3) 159(4) 3_565

loop_
_geom_torsion_atom_site_label_1
_geom_torsion_atom_site_label_2
_geom_torsion_atom_site_label_3
_geom_torsion_atom_site_label_4
_geom_torsion
O1 C1 C2 C3 -0.3(5)
N1 C1 C2 C3 -178.4(3)
O1 C1 C2 C15 175.2(3)
N1 C1 C2 C15 -2.9(3)
C15 C2 C3 C4 -0.9(4)
C1 C2 C3 C4 174.1(3)
C2 C3 C4 C5 -176.0(3)
C2 C3 C4 C9 -0.6(5)
C9 C4 C5 C6 0.3(4)
C3 C4 C5 C6 175.9(3)
C4 C5 C6 C7 -0.1(4)
C5 C6 C7 C8 0.7(5)
C6 C7 C8 C9 -1.5(5)
C7 C8 C9 C4 1.7(4)
C7 C8 C9 C10 -176.9(2)
C5 C4 C9 C8 -1.1(4)
C3 C4 C9 C8 -176.5(3)
C5 C4 C9 C10 177.5(2)
C3 C4 C9 C10 2.1(4)
C8 C9 C10 C15 176.5(2)
C4 C9 C10 C15 -2.1(3)
C8 C9 C10 C11 -1.0(4)
C4 C9 C10 C11 -179.6(3)
C15 C10 C11 C12 1.0(4)
C9 C10 C11 C12 178.4(3)
C10 C11 C12 C13 -2.9(5)
C11 C12 C13 C14 2.5(4)
C12 C13 C14 C15 -0.2(4)
C12 C13 C14 N1 -178.6(3)
C11 C10 C15 C14 1.3(4)
C9 C10 C15 C14 -176.6(2)
C11 C10 C15 C2 178.5(2)
C9 C10 C15 C2 0.7(3)
C13 C14 C15 C10 -1.7(4)
N1 C14 C15 C10 177.1(2)
C13 C14 C15 C2 -179.3(3)
N1 C14 C15 C2 -0.6(3)
C3 C2 C15 C10 0.8(4)
C1 C2 C15 C10 -175.5(2)
C3 C2 C15 C14 178.4(3)
C1 C2 C15 C14 2.1(3)
O2 C16 C17 C18 0.9(5)
N2 C16 C17 C18 178.8(3)
O2 C16 C17 C30 -174.9(3)
N2 C16 C17 C30 2.9(3)
C30 C17 C18 C19 2.2(4)
C16 C17 C18 C19 -173.2(3)
C17 C18 C19 C20 175.5(3)
C17 C18 C19 C24 -1.5(5)
C18 C19 C20 C21 -175.8(3)
C24 C19 C20 C21 1.4(4)
C19 C20 C21 C22 -1.2(4)
C20 C21 C22 C23 -0.5(5)
C21 C22 C23 C24 2.0(5)
C22 C23 C24 C19 -1.8(4)
C22 C23 C24 C25 175.3(3)
C20 C19 C24 C23 0.1(4)
C18 C19 C24 C23 177.1(3)
C20 C19 C24 C25 -177.1(2)
C18 C19 C24 C25 0.0(4)
C23 C24 C25 C30 -176.3(2)
C19 C24 C25 C30 0.8(3)
C23 C24 C25 C26 1.0(4)
C19 C24 C25 C26 178.0(3)
C30 C25 C26 C27 0.2(4)
C24 C25 C26 C27 -177.0(3)
C25 C26 C27 C28 0.7(5)
C26 C27 C28 C29 -0.5(4)
C27 C28 C29 N2 177.3(3)
C27 C28 C29 C30 -0.6(4)
C26 C25 C30 C29 -1.3(4)
C24 C25 C30 C29 176.3(2)
C26 C25 C30 C17 -177.7(2)
C24 C25 C30 C17 -0.1(3)
C28 C29 C30 C25 1.5(4)
N2 C29 C30 C25 -176.9(2)
C28 C29 C30 C17 178.4(3)
N2 C29 C30 C17 0.0(3)
C18 C17 C30 C25 -1.5(4)
C16 C17 C30 C25 175.0(2)
C18 C17 C30 C29 -178.3(3)
C16 C17 C30 C29 -1.8(3)
O1 C1 N1 C14 -175.5(3)
C2 C1 N1 C14 2.7(3)
C13 C14 N1 C1 177.1(3)
C15 C14 N1 C1 -1.4(3)
O2 C16 N2 C29 174.9(3)
C17 C16 N2 C29 -3.1(3)
C28 C29 N2 C16 -176.1(3)
C30 C29 N2 C16 2.0(3)
